data_4069989
loop_
_publ_author_name
'Enk, Barbara'
'Kopacka, Holger'
'Wurst, Klaus'
'M\"uller, Thomas'
'Bildstein, Benno'

_publ_section_title
;
 An Efficient, Modular Route to New 2-Acyl-6-aminopentafulvenes and
 Planar-Chiral [N,O]-Functionalized Pentamethylruthenocenes
;
_journal_issue 18
_journal_name_full Organometallics
_journal_page_first 5575
_journal_paper_doi 10.1021/om900549c
_journal_volume 28
_journal_year 2009
_chemical_formula_sum 'C37 H47 N O Ru'
_chemical_formula_weight 622.83
_chemical_name_systematic
; 
 ? 
;
_space_group_IT_number 14
_symmetry_cell_setting monoclinic
_symmetry_space_group_name_Hall '-P 2ybc'
_symmetry_space_group_name_H-M 'P 1 21/c 1'
_atom_sites_solution_hydrogens geom
_atom_sites_solution_primary direct
_atom_sites_solution_secondary difmap
_audit_creation_method SHELXL-97
_cell_angle_alpha 90.00
_cell_angle_beta 94.23(3)
_cell_angle_gamma 90.00
_cell_formula_units_Z 4
_cell_length_a 8.7874(18)
_cell_length_b 16.306(3)
_cell_length_c 22.436(5)
_cell_measurement_reflns_used 36687
_cell_measurement_temperature 233(2)
_cell_measurement_theta_max 27.5
_cell_measurement_theta_min 1.0
_cell_volume 3206.0(11)
_computing_data_collection COLLECT
_computing_data_reduction 'DENZO and SCALEPACK'
_computing_structure_refinement 'SHELXL-97 (Sheldrick, 1997)'
_computing_structure_solution 'SHELXS-97 (Sheldrick, 1990)'
_diffrn_ambient_temperature 233(2)
_diffrn_measured_fraction_theta_full 0.997
_diffrn_measured_fraction_theta_max 0.997
_diffrn_measurement_device_type 'Nonius KappaCCD'
_diffrn_measurement_method 'phi- and omega scans'
_diffrn_radiation_monochromator graphite
_diffrn_radiation_source 'fine-focus sealed tube'
_diffrn_radiation_type MoK\a
_diffrn_radiation_wavelength 0.71073
_diffrn_reflns_av_R_equivalents 0.0216
_diffrn_reflns_av_sigmaI/netI 0.0220
_diffrn_reflns_limit_h_max 11
_diffrn_reflns_limit_h_min -11
_diffrn_reflns_limit_k_max 21
_diffrn_reflns_limit_k_min -20
_diffrn_reflns_limit_l_max 29
_diffrn_reflns_limit_l_min -29
_diffrn_reflns_number 24196
_diffrn_reflns_theta_full 27.50
_diffrn_reflns_theta_max 27.50
_diffrn_reflns_theta_min 2.21
_diffrn_standards_number 0
_exptl_absorpt_coefficient_mu 0.517
_exptl_absorpt_correction_type none
_exptl_crystal_colour 'light yellow'
_exptl_crystal_density_diffrn 1.290
_exptl_crystal_density_method 'not measured'
_exptl_crystal_description prism
_exptl_crystal_F_000 1312
_exptl_crystal_size_max 0.4
_exptl_crystal_size_mid 0.2
_exptl_crystal_size_min 0.15
_refine_diff_density_max 0.315
_refine_diff_density_min -0.528
_refine_diff_density_rms 0.046
_refine_ls_extinction_method none
_refine_ls_goodness_of_fit_ref 1.040
_refine_ls_hydrogen_treatment 'constr, refined at O1 (bond restraint)'
_refine_ls_matrix_type full
_refine_ls_number_parameters 370
_refine_ls_number_reflns 7348
_refine_ls_number_restraints 1
_refine_ls_restrained_S_all 1.040
_refine_ls_R_factor_all 0.0348
_refine_ls_R_factor_gt 0.0274
_refine_ls_shift/su_max 0.004
_refine_ls_shift/su_mean 0.000
_refine_ls_structure_factor_coef Fsqd
_refine_ls_weighting_details 'calc w=1/[\s^2^(Fo^2^)+(0.0277P)^2^+1.5664P] where P=(Fo^2^+2Fc^2^)/3'
_refine_ls_weighting_scheme calc
_refine_ls_wR_factor_gt 0.0669
_refine_ls_wR_factor_ref 0.0703
_reflns_number_gt 6185
_reflns_number_total 7348
_reflns_threshold_expression >2sigma(I)
_cod_data_source_file om900549c_si_001.cif
_cod_data_source_block 21
_cod_original_cell_volume 3206.1(11)
_cod_original_sg_symbol_H-M P2(1)/c
_cod_database_code 4069989

loop_
_symmetry_equiv_pos_as_xyz
'x, y, z'
'-x, y+1/2, -z+1/2'
'-x, -y, -z'
'x, -y-1/2, z-1/2'

loop_
_atom_site_label
_atom_site_type_symbol
_atom_site_fract_x
_atom_site_fract_y
_atom_site_fract_z
_atom_site_U_iso_or_equiv
_atom_site_adp_type
_atom_site_occupancy
_atom_site_symmetry_multiplicity
_atom_site_calc_flag
_atom_site_refinement_flags
Ru1 Ru 0.249017(14) -0.002627(8) 0.140869(5) 0.02909(5) Uani 1 1 d .
N1 N 0.31443(16) 0.09754(8) 0.31263(6) 0.0339(3) Uani 1 1 d .
O1 O 0.35737(16) 0.19838(8) 0.21888(7) 0.0485(3) Uani 1 1 d D
H1O H 0.357(3) 0.1760(13) 0.2516(8) 0.052(6) Uiso 1 1 d D
C1 C 0.3758(2) -0.10900(11) 0.11137(8) 0.0408(4) Uani 1 1 d .
C2 C 0.2927(2) -0.07187(12) 0.06171(8) 0.0438(4) Uani 1 1 d .
C3 C 0.3486(2) 0.01021(12) 0.05593(9) 0.0449(5) Uani 1 1 d .
C4 C 0.4652(2) 0.02318(11) 0.10260(9) 0.0420(4) Uani 1 1 d .
C5 C 0.4827(2) -0.05089(11) 0.13652(8) 0.0388(4) Uani 1 1 d .
C6 C 0.08133(19) -0.03234(12) 0.20509(7) 0.0358(4) Uani 1 1 d .
H6 H 0.0741 -0.0842 0.2229 0.043 Uiso 1 1 calc .
C7 C 0.0045(2) -0.00729(13) 0.15077(8) 0.0430(4) Uani 1 1 d .
H7 H -0.0633 -0.0394 0.1262 0.052 Uiso 1 1 calc .
C8 C 0.0469(2) 0.07454(13) 0.13960(8) 0.0419(4) Uani 1 1 d .
H8 H 0.0106 0.1058 0.1063 0.050 Uiso 1 1 calc .
C9 C 0.15306(18) 0.10265(10) 0.18638(7) 0.0328(3) Uani 1 1 d .
C10 C 0.17323(17) 0.03543(10) 0.22875(7) 0.0294(3) Uani 1 1 d .
C11 C 0.25344(17) 0.03267(10) 0.28873(7) 0.0291(3) Uani 1 1 d .
C12 C 0.24980(18) -0.04813(10) 0.32090(7) 0.0313(3) Uani 1 1 d .
C13 C 0.1627(2) -0.05781(12) 0.36932(8) 0.0423(4) Uani 1 1 d .
H13 H 0.1062 -0.0134 0.3828 0.051 Uiso 1 1 calc .
C14 C 0.1588(3) -0.13291(14) 0.39786(9) 0.0532(5) Uani 1 1 d .
H14 H 0.0978 -0.1395 0.4303 0.064 Uiso 1 1 calc .
C15 C 0.2427(2) -0.19779(13) 0.37941(10) 0.0515(5) Uani 1 1 d .
H15 H 0.2400 -0.2484 0.3994 0.062 Uiso 1 1 calc .
C16 C 0.3305(2) -0.18907(12) 0.33192(11) 0.0538(5) Uani 1 1 d .
H16 H 0.3890 -0.2333 0.3194 0.065 Uiso 1 1 calc .
C17 C 0.3323(2) -0.11415(12) 0.30236(9) 0.0461(4) Uani 1 1 d .
H17 H 0.3907 -0.1084 0.2692 0.055 Uiso 1 1 calc .
C18 C 0.3871(2) 0.09785(10) 0.37197(8) 0.0374(4) Uani 1 1 d .
C19 C 0.3086(2) 0.13323(12) 0.41762(8) 0.0446(4) Uani 1 1 d .
C20 C 0.3831(3) 0.13866(16) 0.47455(10) 0.0638(6) Uani 1 1 d .
H20 H 0.3318 0.1616 0.5059 0.077 Uiso 1 1 calc .
C21 C 0.5293(3) 0.1113(2) 0.48556(11) 0.0754(8) Uani 1 1 d .
H21 H 0.5774 0.1149 0.5243 0.091 Uiso 1 1 calc .
C22 C 0.6057(3) 0.07861(16) 0.44033(11) 0.0652(6) Uani 1 1 d .
H22 H 0.7066 0.0605 0.4486 0.078 Uiso 1 1 calc .
C23 C 0.5387(2) 0.07120(11) 0.38218(9) 0.0461(4) Uani 1 1 d .
C24 C 0.2060(2) 0.19160(11) 0.19188(8) 0.0416(4) Uani 1 1 d .
C25 C 0.2113(3) 0.23165(13) 0.13035(10) 0.0592(6) Uani 1 1 d .
H25A H 0.2450 0.2881 0.1352 0.089 Uiso 1 1 calc .
H25B H 0.1103 0.2304 0.1098 0.089 Uiso 1 1 calc .
H25C H 0.2819 0.2018 0.1071 0.089 Uiso 1 1 calc .
C26 C 0.0941(3) 0.23799(13) 0.22868(10) 0.0595(6) Uani 1 1 d .
H26A H 0.1259 0.2948 0.2329 0.089 Uiso 1 1 calc .
H26B H 0.0928 0.2131 0.2679 0.089 Uiso 1 1 calc .
H26C H -0.0073 0.2355 0.2085 0.089 Uiso 1 1 calc .
C191 C 0.1496(2) 0.16886(13) 0.40535(8) 0.0472(5) Uani 1 1 d .
H191 H 0.1023 0.1415 0.3692 0.057 Uiso 1 1 calc .
C192 C 0.0452(3) 0.15474(19) 0.45601(11) 0.0753(8) Uani 1 1 d .
H19A H -0.0536 0.1795 0.4456 0.113 Uiso 1 1 calc .
H19B H 0.0903 0.1795 0.4925 0.113 Uiso 1 1 calc .
H19C H 0.0326 0.0963 0.4621 0.113 Uiso 1 1 calc .
C193 C 0.1601(3) 0.26022(15) 0.39149(12) 0.0679(6) Uani 1 1 d .
H19D H 0.0583 0.2823 0.3831 0.102 Uiso 1 1 calc .
H19E H 0.2188 0.2679 0.3570 0.102 Uiso 1 1 calc .
H19F H 0.2099 0.2885 0.4256 0.102 Uiso 1 1 calc .
C231 C 0.6276(2) 0.03819(13) 0.33215(11) 0.0528(5) Uani 1 1 d .
H231 H 0.5526 0.0212 0.2994 0.063 Uiso 1 1 calc .
C232 C 0.7209(4) -0.0379(2) 0.35154(17) 0.1000(11) Uani 1 1 d .
H23A H 0.7730 -0.0585 0.3180 0.150 Uiso 1 1 calc .
H23B H 0.6533 -0.0799 0.3651 0.150 Uiso 1 1 calc .
H23C H 0.7955 -0.0234 0.3839 0.150 Uiso 1 1 calc .
C233 C 0.7277(3) 0.10369(17) 0.30742(13) 0.0788(8) Uani 1 1 d .
H23D H 0.7832 0.0806 0.2756 0.118 Uiso 1 1 calc .
H23E H 0.7995 0.1237 0.3390 0.118 Uiso 1 1 calc .
H23F H 0.6645 0.1487 0.2918 0.118 Uiso 1 1 calc .
C01 C 0.3628(3) -0.19702(12) 0.13068(12) 0.0637(6) Uani 1 1 d .
H01A H 0.4243 -0.2314 0.1066 0.096 Uiso 1 1 calc R
H01B H 0.2570 -0.2142 0.1254 0.096 Uiso 1 1 calc R
H01C H 0.3986 -0.2021 0.1724 0.096 Uiso 1 1 calc R
C02 C 0.1737(3) -0.11337(18) 0.02047(10) 0.0719(7) Uani 1 1 d .
H02A H 0.2234 -0.1470 -0.0080 0.108 Uiso 1 1 calc R
H02B H 0.1113 -0.0722 -0.0008 0.108 Uiso 1 1 calc R
H02C H 0.1098 -0.1477 0.0436 0.108 Uiso 1 1 calc R
C03 C 0.3011(3) 0.06923(16) 0.00693(10) 0.0679(7) Uani 1 1 d .
H03A H 0.3591 0.0585 -0.0274 0.102 Uiso 1 1 calc R
H03B H 0.3204 0.1249 0.0208 0.102 Uiso 1 1 calc R
H03C H 0.1931 0.0625 -0.0043 0.102 Uiso 1 1 calc R
C04 C 0.5664(3) 0.09697(13) 0.11223(13) 0.0667(7) Uani 1 1 d .
H04A H 0.6695 0.0830 0.1032 0.100 Uiso 1 1 calc R
H04B H 0.5665 0.1146 0.1535 0.100 Uiso 1 1 calc R
H04C H 0.5285 0.1410 0.0862 0.100 Uiso 1 1 calc R
C05 C 0.6067(2) -0.06715(16) 0.18445(10) 0.0583(6) Uani 1 1 d .
H05A H 0.5764 -0.1119 0.2095 0.087 Uiso 1 1 calc R
H05B H 0.6242 -0.0183 0.2086 0.087 Uiso 1 1 calc R
H05C H 0.6997 -0.0819 0.1663 0.087 Uiso 1 1 calc R

loop_
_atom_site_aniso_label
_atom_site_aniso_U_11
_atom_site_aniso_U_22
_atom_site_aniso_U_33
_atom_site_aniso_U_23
_atom_site_aniso_U_13
_atom_site_aniso_U_12
Ru1 0.02919(8) 0.03217(8) 0.02674(8) -0.00166(5) 0.00776(5) -0.00150(5)
N1 0.0370(7) 0.0331(7) 0.0314(7) -0.0009(6) 0.0011(6) 0.0001(6)
O1 0.0554(8) 0.0384(7) 0.0516(8) 0.0085(6) 0.0032(7) -0.0082(6)
C1 0.0442(10) 0.0327(9) 0.0478(10) -0.0064(7) 0.0191(8) 0.0009(8)
C2 0.0475(10) 0.0505(11) 0.0350(9) -0.0122(8) 0.0147(8) -0.0037(9)
C3 0.0527(11) 0.0478(11) 0.0372(10) 0.0032(8) 0.0247(9) 0.0077(9)
C4 0.0410(10) 0.0362(9) 0.0520(11) -0.0066(8) 0.0264(9) -0.0050(8)
C5 0.0342(9) 0.0401(9) 0.0441(10) -0.0054(8) 0.0168(7) 0.0030(7)
C6 0.0302(8) 0.0463(10) 0.0319(8) -0.0035(7) 0.0091(7) -0.0082(7)
C7 0.0259(8) 0.0676(13) 0.0356(9) -0.0108(8) 0.0033(7) -0.0070(8)
C8 0.0345(9) 0.0606(12) 0.0306(8) 0.0004(8) 0.0018(7) 0.0104(8)
C9 0.0306(8) 0.0386(9) 0.0297(8) 0.0003(6) 0.0063(6) 0.0088(7)
C10 0.0244(7) 0.0369(8) 0.0276(7) -0.0022(6) 0.0072(6) 0.0008(6)
C11 0.0263(7) 0.0326(8) 0.0289(8) -0.0012(6) 0.0058(6) 0.0026(6)
C12 0.0289(8) 0.0331(8) 0.0318(8) 0.0007(6) 0.0017(6) -0.0039(6)
C13 0.0426(10) 0.0461(10) 0.0395(10) 0.0005(8) 0.0112(8) -0.0048(8)
C14 0.0617(13) 0.0594(13) 0.0398(10) 0.0085(9) 0.0120(9) -0.0156(11)
C15 0.0607(13) 0.0422(11) 0.0503(11) 0.0152(9) -0.0058(10) -0.0095(9)
C16 0.0539(12) 0.0364(10) 0.0712(14) 0.0077(9) 0.0056(11) 0.0048(9)
C17 0.0500(11) 0.0372(10) 0.0533(11) 0.0038(8) 0.0183(9) 0.0002(8)
C18 0.0437(9) 0.0343(9) 0.0330(8) 0.0017(7) -0.0045(7) -0.0080(7)
C19 0.0526(11) 0.0475(11) 0.0336(9) -0.0044(8) 0.0016(8) -0.0158(9)
C20 0.0699(15) 0.0835(17) 0.0371(11) -0.0098(11) -0.0027(10) -0.0149(13)
C21 0.0785(17) 0.100(2) 0.0440(13) -0.0031(13) -0.0222(12) -0.0124(15)
C22 0.0538(13) 0.0719(15) 0.0658(15) 0.0025(12) -0.0233(11) -0.0058(12)
C23 0.0474(10) 0.0379(10) 0.0509(11) 0.0009(8) -0.0106(9) -0.0040(8)
C24 0.0532(11) 0.0349(9) 0.0374(9) 0.0048(7) 0.0068(8) 0.0114(8)
C25 0.0908(17) 0.0424(11) 0.0453(11) 0.0100(9) 0.0098(11) 0.0121(11)
C26 0.0782(15) 0.0515(12) 0.0494(12) -0.0038(9) 0.0088(11) 0.0279(11)
C191 0.0488(11) 0.0562(12) 0.0376(10) -0.0118(8) 0.0094(8) -0.0069(9)
C192 0.0670(15) 0.106(2) 0.0562(14) -0.0104(14) 0.0240(12) -0.0132(15)
C193 0.0778(16) 0.0544(13) 0.0721(16) -0.0141(12) 0.0101(13) 0.0013(12)
C231 0.0400(10) 0.0434(11) 0.0732(14) -0.0074(10) -0.0080(10) 0.0047(9)
C232 0.089(2) 0.075(2) 0.134(3) 0.0025(19) -0.006(2) 0.0417(17)
C233 0.0794(18) 0.0701(17) 0.090(2) -0.0235(14) 0.0263(15) -0.0163(14)
C01 0.0773(16) 0.0358(11) 0.0810(16) -0.0017(10) 0.0266(13) -0.0027(10)
C02 0.0706(15) 0.099(2) 0.0471(13) -0.0307(13) 0.0098(11) -0.0161(14)
C03 0.0879(17) 0.0769(16) 0.0426(11) 0.0175(11) 0.0299(12) 0.0239(14)
C04 0.0576(13) 0.0443(12) 0.1031(19) -0.0109(12) 0.0397(13) -0.0157(10)
C05 0.0380(10) 0.0755(15) 0.0626(13) -0.0069(11) 0.0114(10) 0.0101(10)

loop_
_atom_type_symbol
_atom_type_description
_atom_type_scat_dispersion_real
_atom_type_scat_dispersion_imag
_atom_type_scat_source
C C 0.0033 0.0016 'International Tables Vol C Tables 4.2.6.8 and 6.1.1.4'
H H 0.0000 0.0000 'International Tables Vol C Tables 4.2.6.8 and 6.1.1.4'
N N 0.0061 0.0033 'International Tables Vol C Tables 4.2.6.8 and 6.1.1.4'
O O 0.0106 0.0060 'International Tables Vol C Tables 4.2.6.8 and 6.1.1.4'
Ru Ru -1.2594 0.8363 'International Tables Vol C Tables 4.2.6.8 and 6.1.1.4'

loop_
_geom_angle_atom_site_label_1
_geom_angle_atom_site_label_2
_geom_angle_atom_site_label_3
_geom_angle
C2 Ru1 C3 38.73(7)
C2 Ru1 C8 119.04(7)
C3 Ru1 C8 108.38(7)
C2 Ru1 C7 107.56(7)
C3 Ru1 C7 124.00(8)
C8 Ru1 C7 37.88(7)
C2 Ru1 C4 64.23(7)
C3 Ru1 C4 38.27(8)
C8 Ru1 C4 128.09(7)
C7 Ru1 C4 160.19(8)
C2 Ru1 C6 126.41(7)
C3 Ru1 C6 159.38(8)
C8 Ru1 C6 63.14(7)
C7 Ru1 C6 37.65(7)
C4 Ru1 C6 161.61(8)
C2 Ru1 C1 38.13(7)
C3 Ru1 C1 64.08(7)
C8 Ru1 C1 152.53(7)
C7 Ru1 C1 122.06(7)
C4 Ru1 C1 63.70(7)
C6 Ru1 C1 113.93(7)
C2 Ru1 C9 152.50(7)
C3 Ru1 C9 121.84(7)
C8 Ru1 C9 38.11(7)
C7 Ru1 C9 64.18(7)
C4 Ru1 C9 114.03(7)
C6 Ru1 C9 64.35(7)
C1 Ru1 C9 168.65(7)
C2 Ru1 C5 63.62(7)
C3 Ru1 C5 63.75(8)
C8 Ru1 C5 165.19(7)
C7 Ru1 C5 156.91(7)
C4 Ru1 C5 38.00(7)
C6 Ru1 C5 128.56(7)
C1 Ru1 C5 37.71(7)
C9 Ru1 C5 133.56(7)
C2 Ru1 C10 163.77(7)
C3 Ru1 C10 157.47(7)
C8 Ru1 C10 63.31(6)
C7 Ru1 C10 63.60(7)
C4 Ru1 C10 128.58(7)
C6 Ru1 C10 38.32(6)
C1 Ru1 C10 133.13(7)
C9 Ru1 C10 38.45(6)
C5 Ru1 C10 118.73(7)
C11 N1 C18 122.27(14)
H1O O1 C24 106.2(16)
C5 C1 C2 108.26(16)
C5 C1 C01 125.67(19)
C2 C1 C01 125.85(19)
C5 C1 Ru1 71.83(10)
C2 C1 Ru1 69.89(10)
C01 C1 Ru1 128.09(13)
C1 C2 C3 107.95(17)
C1 C2 C02 125.7(2)
C3 C2 C02 126.2(2)
C1 C2 Ru1 71.98(10)
C3 C2 Ru1 70.74(10)
C02 C2 Ru1 125.63(14)
C4 C3 C2 107.73(17)
C4 C3 C03 126.2(2)
C2 C3 C03 125.9(2)
C4 C3 Ru1 71.52(10)
C2 C3 Ru1 70.53(10)
C03 C3 Ru1 126.83(14)
C3 C4 C5 108.00(16)
C3 C4 C04 127.6(2)
C5 C4 C04 124.1(2)
C3 C4 Ru1 70.21(10)
C5 C4 Ru1 71.96(9)
C04 C4 Ru1 128.38(13)
C1 C5 C4 108.05(17)
C1 C5 C05 126.28(18)
C4 C5 C05 125.18(18)
C1 C5 Ru1 70.46(10)
C4 C5 Ru1 70.03(10)
C05 C5 Ru1 131.40(13)
C7 C6 C10 108.35(16)
C7 C6 Ru1 70.72(10)
C10 C6 Ru1 71.81(9)
C6 C7 C8 108.13(16)
C6 C7 Ru1 71.63(10)
C8 C7 Ru1 70.95(10)
C7 C8 C9 109.85(16)
C7 C8 Ru1 71.17(11)
C9 C8 Ru1 71.78(10)
C8 C9 C10 106.28(15)
C8 C9 C24 122.94(15)
C10 C9 C24 129.98(15)
C8 C9 Ru1 70.11(10)
C10 C9 Ru1 71.47(9)
C24 C9 Ru1 130.93(12)
C6 C10 C9 107.37(15)
C6 C10 C11 121.90(15)
C9 C10 C11 130.37(15)
C6 C10 Ru1 69.87(9)
C9 C10 Ru1 70.08(9)
C11 C10 Ru1 130.49(11)
N1 C11 C10 120.85(15)
N1 C11 C12 122.95(14)
C10 C11 C12 116.08(14)
C17 C12 C13 118.78(16)
C17 C12 C11 120.59(15)
C13 C12 C11 120.63(15)
C12 C13 C14 119.91(18)
C15 C14 C13 120.72(18)
C16 C15 C14 120.13(18)
C15 C16 C17 119.30(19)
C12 C17 C16 121.15(18)
C19 C18 C23 121.38(17)
C19 C18 N1 118.09(16)
C23 C18 N1 120.18(17)
C20 C19 C18 118.2(2)
C20 C19 C191 120.32(19)
C18 C19 C191 121.39(16)
C21 C20 C19 121.1(2)
C22 C21 C20 120.0(2)
C21 C22 C23 122.1(2)
C22 C23 C18 117.1(2)
C22 C23 C231 121.26(19)
C18 C23 C231 121.65(17)
O1 C24 C9 112.20(14)
O1 C24 C26 110.45(16)
C9 C24 C26 108.01(16)
O1 C24 C25 105.14(17)
C9 C24 C25 111.22(16)
C26 C24 C25 109.81(16)
C19 C191 C193 109.99(18)
C19 C191 C192 113.70(19)
C193 C191 C192 110.3(2)
C23 C231 C233 111.49(18)
C23 C231 C232 111.8(2)
C233 C231 C232 111.2(2)

loop_
_geom_bond_atom_site_label_1
_geom_bond_atom_site_label_2
_geom_bond_distance
Ru1 C2 2.1626(17)
Ru1 C3 2.1652(18)
Ru1 C8 2.1753(18)
Ru1 C7 2.1781(18)
Ru1 C4 2.1824(17)
Ru1 C6 2.1899(17)
Ru1 C1 2.1900(17)
Ru1 C9 2.1973(16)
Ru1 C5 2.2079(17)
Ru1 C10 2.2158(16)
N1 C11 1.285(2)
N1 C18 1.433(2)
O1 H1O 0.820(15)
O1 C24 1.424(2)
C1 C5 1.421(3)
C1 C2 1.422(3)
C1 C01 1.506(3)
C2 C3 1.435(3)
C2 C02 1.505(3)
C3 C4 1.425(3)
C3 C03 1.497(3)
C4 C5 1.430(3)
C4 C04 1.502(3)
C5 C05 1.497(3)
C6 C7 1.410(3)
C6 C10 1.446(2)
C7 C8 1.413(3)
C8 C9 1.428(2)
C9 C10 1.453(2)
C9 C24 1.525(3)
C10 C11 1.473(2)
C11 C12 1.504(2)
C12 C17 1.379(2)
C12 C13 1.383(2)
C13 C14 1.383(3)
C14 C15 1.371(3)
C15 C16 1.368(3)
C16 C17 1.391(3)
C18 C19 1.401(3)
C18 C23 1.404(3)
C19 C20 1.394(3)
C19 C191 1.519(3)
C20 C21 1.366(4)
C21 C22 1.365(4)
C22 C23 1.396(3)
C23 C231 1.513(3)
C24 C26 1.530(3)
C24 C25 1.531(3)
C191 C193 1.526(3)
C191 C192 1.530(3)
C231 C233 1.515(3)
C231 C232 1.532(3)
